data_1546193
loop_
_publ_author_name
'Fan, Zhoulong'
'Li, Jie'
'Lu, Heng'
'Wang, Dong-Yu'
'Wang, Chao'
'Uchiyama, Masanobu'
'Zhang, Ao'

_publ_section_title
;
 Monomeric Octahedral Ruthenium(II) Complex Enabled meta-C--H Nitration of
 Arenes with Removable Auxiliaries
;
_journal_name_full 'Organic Letters'
_journal_paper_doi 10.1021/acs.orglett.7b01297
_journal_year 2017
_chemical_formula_moiety 'C13 H12 F3 N O6 Ru'
_chemical_formula_sum 'C13 H12 F3 N O6 Ru'
_chemical_formula_weight 436.31
_space_group_crystal_system triclinic
_space_group_IT_number 2
_space_group_name_Hall '-P 1'
_space_group_name_H-M_alt 'P -1'
_symmetry_space_group_name_Hall '-P 1'
_symmetry_space_group_name_H-M 'P -1'
_atom_sites_solution_hydrogens mixed
_atom_sites_solution_primary dual
_audit_creation_date 2016-12-29
_audit_creation_method
;
Olex2 1.2-alpha
(compiled 2016.12.12 svn.r3370 for OlexSys, GUI svn.r5282)
;
_cell_angle_alpha 89.047(8)
_cell_angle_beta 68.729(7)
_cell_angle_gamma 70.014(8)
_cell_formula_units_Z 2
_cell_length_a 8.558(4)
_cell_length_b 9.278(4)
_cell_length_c 11.548(5)
_cell_measurement_reflns_used 2508
_cell_measurement_temperature 170
_cell_measurement_theta_max 27.57
_cell_measurement_theta_min 2.68
_cell_volume 796.9(6)
_computing_cell_refinement 'SAINT v7.68A (Bruker, 2009)'
_computing_data_reduction 'SAINT v7.68A (Bruker, 2009)'
_computing_molecular_graphics 'Olex2 (Dolomanov et al., 2009)'
_computing_publication_material 'Olex2 (Dolomanov et al., 2009)'
_computing_structure_refinement 'ShelXL (Sheldrick, 2015)'
_computing_structure_solution 'ShelXT (Sheldrick, 2015)'
_diffrn_ambient_temperature 170
_diffrn_measured_fraction_theta_full 0.979
_diffrn_measured_fraction_theta_max 0.979
_diffrn_measurement_device_type 'Bruker APEX-II CCD'
_diffrn_measurement_method '\f and \w scans'
_diffrn_radiation_monochromator graphite
_diffrn_radiation_type MoK\a
_diffrn_radiation_wavelength 0.71073
_diffrn_reflns_av_R_equivalents 0.0195
_diffrn_reflns_av_unetI/netI 0.0284
_diffrn_reflns_Laue_measured_fraction_full 0.979
_diffrn_reflns_Laue_measured_fraction_max 0.979
_diffrn_reflns_limit_h_max 10
_diffrn_reflns_limit_h_min -10
_diffrn_reflns_limit_k_max 11
_diffrn_reflns_limit_k_min -11
_diffrn_reflns_limit_l_max 12
_diffrn_reflns_limit_l_min -14
_diffrn_reflns_number 6000
_diffrn_reflns_point_group_measured_fraction_full 0.979
_diffrn_reflns_point_group_measured_fraction_max 0.979
_diffrn_reflns_theta_full 25.997
_diffrn_reflns_theta_max 25.997
_diffrn_reflns_theta_min 1.907
_diffrn_standards_number 0
_exptl_absorpt_coefficient_mu 1.046
_exptl_absorpt_correction_T_max 0.7456
_exptl_absorpt_correction_T_min 0.5937
_exptl_absorpt_correction_type multi-scan
_exptl_absorpt_process_details
'SADABS-2008/1 (Bruker,2008) was used for absorption correction. wR2(int) was 0.0529 before and 0.0260 after correction. The Ratio of minimum to maximum transmission is 0.7963. The \l/2 correction factor is 0.0015.'
_exptl_crystal_colour colourless
_exptl_crystal_colour_primary colourless
_exptl_crystal_density_diffrn 1.818
_exptl_crystal_description block
_exptl_crystal_F_000 432
_exptl_crystal_size_max 0.25
_exptl_crystal_size_mid 0.15
_exptl_crystal_size_min 0.12
_refine_diff_density_max 0.433
_refine_diff_density_min -0.885
_refine_diff_density_rms 0.141
_refine_ls_extinction_method none
_refine_ls_goodness_of_fit_ref 1.017
_refine_ls_hydrogen_treatment constr
_refine_ls_matrix_type full
_refine_ls_number_parameters 220
_refine_ls_number_reflns 3073
_refine_ls_number_restraints 0
_refine_ls_restrained_S_all 1.017
_refine_ls_R_factor_all 0.0286
_refine_ls_R_factor_gt 0.0274
_refine_ls_shift/su_max 0.001
_refine_ls_shift/su_mean 0.000
_refine_ls_structure_factor_coef Fsqd
_refine_ls_weighting_details 'w=1/[\s^2^(Fo^2^)+(0.0746P)^2^+0.2312P] where P=(Fo^2^+2Fc^2^)/3'
_refine_ls_weighting_scheme calc
_refine_ls_wR_factor_gt 0.0897
_refine_ls_wR_factor_ref 0.0916
_reflns_Friedel_coverage 0.000
_reflns_number_gt 2939
_reflns_number_total 3073
_reflns_threshold_expression 'I > 2\s(I)'
_cod_data_source_file ol7b01297_si_002.cif
_cod_data_source_block mo_2016911_0m
_cod_database_code 1546193
_shelx_shelxl_version_number 2014/7
_shelx_space_group_comment
;
The symmetry employed for this shelxl refinement is uniquely defined
by the following loop, which should always be used as a source of
symmetry information in preference to the above space-group names.
They are only intended as comments.
;
_olex2_refinement_description
;
1. Fixed Uiso
 At 1.2 times of:
  All C(H) groups
 At 1.5 times of:
  All C(H,H,H) groups, All O(H,H) groups
2.a Rotating group:
 O6(H6A,H6B)
2.b Aromatic/amide H refined with riding coordinates:
 C6(H6), C5(H5), C3(H3), C4(H4)
2.c Idealised Me refined as rotating group:
 C8(H8A,H8B,H8C), C9(H9A,H9B,H9C)
;
_olex2_submission_special_instructions 'No special instructions were received'

loop_
_space_group_symop_operation_xyz
'x, y, z'
'-x, -y, -z'

loop_
_atom_site_label
_atom_site_type_symbol
_atom_site_fract_x
_atom_site_fract_y
_atom_site_fract_z
_atom_site_U_iso_or_equiv
_atom_site_adp_type
_atom_site_occupancy
_atom_site_site_symmetry_order
_atom_site_calc_flag
_atom_site_refinement_flags_posn
Ru1 Ru 0.53521(2) 0.27158(2) 0.16954(2) 0.02291(11) Uani 1 1 d .
O2 O 0.3172(3) 0.1959(2) 0.21057(18) 0.0284(4) Uani 1 1 d .
F3 F 0.1373(2) -0.0732(2) 0.1789(2) 0.0487(5) Uani 1 1 d .
O1 O 0.2391(3) 0.5975(2) 0.19838(19) 0.0351(5) Uani 1 1 d .
F1 F 0.0929(3) 0.0239(3) 0.35947(17) 0.0514(5) Uani 1 1 d .
O3 O 0.4582(3) -0.0567(2) 0.1408(2) 0.0378(5) Uani 1 1 d .
O6 O 0.4993(3) 0.3171(2) -0.01204(17) 0.0280(4) Uani 1 1 d .
H6A H 0.5023 0.2339 -0.0492 0.042 Uiso 1 1 d GR
H6B H 0.5848 0.3459 -0.0634 0.042 Uiso 1 1 d GR
F2 F 0.0117(2) 0.1710(2) 0.2323(2) 0.0523(5) Uani 1 1 d .
O4 O 0.8332(3) -0.0424(3) 0.0864(3) 0.0481(6) Uani 1 1 d .
N1 N 0.3264(3) 0.4815(3) 0.2587(2) 0.0279(5) Uani 1 1 d .
O5 O 0.8111(3) 0.4141(3) 0.1322(2) 0.0425(5) Uani 1 1 d .
C13 C 0.1406(4) 0.0464(3) 0.2391(3) 0.0293(5) Uani 1 1 d .
C12 C 0.3272(3) 0.0597(3) 0.1892(2) 0.0237(5) Uani 1 1 d .
C1 C 0.2744(4) 0.5132(3) 0.3792(2) 0.0329(6) Uani 1 1 d .
C10 C 0.7185(4) 0.0742(3) 0.1148(3) 0.0327(6) Uani 1 1 d .
C11 C 0.7084(4) 0.3589(3) 0.1442(3) 0.0292(6) Uani 1 1 d .
C6 C 0.6046(5) 0.1429(4) 0.4046(3) 0.0423(7) Uani 1 1 d .
H6 H 0.6973 0.0537 0.3520 0.051 Uiso 1 1 calc R
C5 C 0.5636(5) 0.1537(5) 0.5326(3) 0.0552(10) Uani 1 1 d .
H5 H 0.6273 0.0705 0.5665 0.066 Uiso 1 1 calc R
C2 C 0.3741(4) 0.3920(3) 0.4341(2) 0.0337(6) Uani 1 1 d .
C8 C 0.1258(5) 0.6569(4) 0.4528(3) 0.0481(8) Uani 1 1 d .
H8A H 0.0783 0.7214 0.3964 0.072 Uiso 1 1 calc GR
H8B H 0.1714 0.7139 0.4952 0.072 Uiso 1 1 calc GR
H8C H 0.0298 0.6301 0.5152 0.072 Uiso 1 1 calc GR
C7 C 0.5111(4) 0.2619(3) 0.3521(3) 0.0309(6) Uani 1 1 d .
C3 C 0.3379(5) 0.4027(5) 0.5634(3) 0.0472(8) Uani 1 1 d .
H3 H 0.2485 0.4927 0.6169 0.057 Uiso 1 1 calc R
C4 C 0.4310(6) 0.2838(5) 0.6124(3) 0.0566(10) Uani 1 1 d .
H4 H 0.4053 0.2901 0.6997 0.068 Uiso 1 1 calc R
C9 C 0.1047(4) 0.5570(4) 0.1737(3) 0.0438(7) Uani 1 1 d .
H9A H 0.1628 0.4605 0.1167 0.066 Uiso 1 1 calc GR
H9B H 0.0413 0.6397 0.1352 0.066 Uiso 1 1 calc GR
H9C H 0.0186 0.5433 0.2525 0.066 Uiso 1 1 calc GR

loop_
_atom_site_aniso_label
_atom_site_aniso_U_11
_atom_site_aniso_U_22
_atom_site_aniso_U_33
_atom_site_aniso_U_23
_atom_site_aniso_U_13
_atom_site_aniso_U_12
Ru1 0.02412(15) 0.02252(15) 0.02334(15) 0.00147(9) -0.00756(10) -0.01137(10)
O2 0.0279(9) 0.0224(9) 0.0347(10) 0.0002(7) -0.0094(8) -0.0114(7)
F3 0.0391(10) 0.0417(10) 0.0671(12) -0.0134(9) -0.0146(9) -0.0218(8)
O1 0.0373(11) 0.0238(9) 0.0362(11) 0.0062(8) -0.0062(9) -0.0099(8)
F1 0.0466(11) 0.0691(13) 0.0360(10) 0.0152(9) -0.0055(8) -0.0293(10)
O3 0.0282(10) 0.0257(9) 0.0555(13) -0.0072(9) -0.0119(9) -0.0086(8)
O6 0.0299(10) 0.0292(9) 0.0245(9) 0.0015(7) -0.0079(8) -0.0127(8)
F2 0.0309(9) 0.0369(10) 0.0909(15) 0.0167(9) -0.0281(10) -0.0093(8)
O4 0.0313(11) 0.0336(12) 0.0695(16) -0.0014(11) -0.0155(11) -0.0033(10)
N1 0.0309(12) 0.0249(11) 0.0267(11) 0.0027(9) -0.0054(9) -0.0146(9)
O5 0.0418(12) 0.0506(13) 0.0515(13) 0.0148(10) -0.0220(11) -0.0320(11)
C13 0.0289(13) 0.0228(12) 0.0370(14) 0.0034(10) -0.0133(11) -0.0094(10)
C12 0.0261(12) 0.0272(12) 0.0206(11) 0.0043(9) -0.0101(10) -0.0118(10)
C1 0.0363(15) 0.0347(14) 0.0273(13) -0.0030(11) -0.0013(11) -0.0235(12)
C10 0.0311(14) 0.0324(15) 0.0377(15) 0.0032(12) -0.0123(12) -0.0160(13)
C11 0.0339(14) 0.0316(13) 0.0249(13) 0.0053(10) -0.0124(11) -0.0139(12)
C6 0.0464(18) 0.0487(18) 0.0440(17) 0.0185(14) -0.0235(15) -0.0254(15)
C5 0.067(2) 0.082(3) 0.0479(19) 0.033(2) -0.0386(19) -0.047(2)
C2 0.0410(15) 0.0437(16) 0.0243(13) 0.0039(11) -0.0072(11) -0.0304(14)
C8 0.056(2) 0.0379(16) 0.0362(16) -0.0104(13) 0.0043(15) -0.0223(15)
C7 0.0354(14) 0.0398(15) 0.0289(13) 0.0100(11) -0.0146(12) -0.0247(13)
C3 0.057(2) 0.073(2) 0.0263(14) 0.0051(14) -0.0101(14) -0.0465(19)
C4 0.069(2) 0.095(3) 0.0311(16) 0.0206(18) -0.0228(17) -0.056(2)
C9 0.0294(15) 0.0496(18) 0.0488(18) 0.0169(15) -0.0119(13) -0.0138(13)

loop_
_atom_type_symbol
_atom_type_description
_atom_type_scat_dispersion_real
_atom_type_scat_dispersion_imag
_atom_type_scat_source
C C 0.0033 0.0016 'International Tables Vol C Tables 4.2.6.8 and 6.1.1.4'
H H 0.0000 0.0000 'International Tables Vol C Tables 4.2.6.8 and 6.1.1.4'
F F 0.0171 0.0103 'International Tables Vol C Tables 4.2.6.8 and 6.1.1.4'
N N 0.0061 0.0033 'International Tables Vol C Tables 4.2.6.8 and 6.1.1.4'
O O 0.0106 0.0060 'International Tables Vol C Tables 4.2.6.8 and 6.1.1.4'
Ru Ru -1.2594 0.8363 'International Tables Vol C Tables 4.2.6.8 and 6.1.1.4'

loop_
_geom_angle_atom_site_label_1
_geom_angle_atom_site_label_2
_geom_angle_atom_site_label_3
_geom_angle
O2 Ru1 O6 84.15(7)
N1 Ru1 O2 81.67(9)
N1 Ru1 O6 90.81(8)
C10 Ru1 O2 96.61(10)
C10 Ru1 O6 97.80(10)
C10 Ru1 N1 171.02(10)
C10 Ru1 C7 93.37(13)
C11 Ru1 O2 173.57(9)
C11 Ru1 O6 96.83(10)
C11 Ru1 N1 91.95(11)
C11 Ru1 C10 89.56(13)
C11 Ru1 C7 88.72(11)
C7 Ru1 O2 89.12(9)
C7 Ru1 O6 167.55(10)
C7 Ru1 N1 77.82(11)
C12 O2 Ru1 126.28(17)
N1 O1 C9 109.8(2)
Ru1 O6 H6A 111.0
Ru1 O6 H6B 111.0
H6A O6 H6B 107.9
O1 N1 Ru1 125.57(16)
C1 N1 Ru1 118.6(2)
C1 N1 O1 115.8(2)
F3 C13 F1 106.4(2)
F3 C13 C12 112.2(2)
F1 C13 C12 110.4(2)
F2 C13 F3 107.3(2)
F2 C13 F1 106.5(2)
F2 C13 C12 113.7(2)
O2 C12 C13 111.6(2)
O3 C12 O2 130.0(2)
O3 C12 C13 118.4(2)
N1 C1 C2 112.8(3)
N1 C1 C8 123.4(3)
C2 C1 C8 123.8(3)
O4 C10 Ru1 175.9(3)
O5 C11 Ru1 178.0(3)
C5 C6 H6 119.6
C5 C6 C7 120.7(3)
C7 C6 H6 119.6
C6 C5 H5 119.4
C6 C5 C4 121.3(3)
C4 C5 H5 119.4
C7 C2 C1 117.2(2)
C3 C2 C1 122.0(3)
C3 C2 C7 120.8(3)
C1 C8 H8A 109.5
C1 C8 H8B 109.5
C1 C8 H8C 109.5
H8A C8 H8B 109.5
H8A C8 H8C 109.5
H8B C8 H8C 109.5
C6 C7 Ru1 128.8(2)
C6 C7 C2 117.6(3)
C2 C7 Ru1 113.5(2)
C2 C3 H3 119.9
C4 C3 C2 120.3(4)
C4 C3 H3 119.9
C5 C4 H4 120.4
C3 C4 C5 119.2(3)
C3 C4 H4 120.4
O1 C9 H9A 109.5
O1 C9 H9B 109.5
O1 C9 H9C 109.5
H9A C9 H9B 109.5
H9A C9 H9C 109.5
H9B C9 H9C 109.5

loop_
_geom_bond_atom_site_label_1
_geom_bond_atom_site_label_2
_geom_bond_distance
Ru1 O2 2.108(2)
Ru1 O6 2.240(2)
Ru1 N1 2.097(2)
Ru1 C10 1.889(3)
Ru1 C11 1.854(3)
Ru1 C7 2.046(3)
O2 C12 1.259(3)
F3 C13 1.333(3)
O1 N1 1.416(3)
O1 C9 1.443(4)
F1 C13 1.334(3)
O3 C12 1.214(3)
O6 H6A 0.8776
O6 H6B 0.8781
F2 C13 1.322(3)
O4 C10 1.137(4)
N1 C1 1.302(4)
O5 C11 1.127(4)
C13 C12 1.537(4)
C1 C2 1.451(4)
C1 C8 1.487(4)
C6 H6 0.9500
C6 C5 1.387(5)
C6 C7 1.397(4)
C5 H5 0.9500
C5 C4 1.391(6)
C2 C7 1.412(4)
C2 C3 1.409(4)
C8 H8A 0.9800
C8 H8B 0.9800
C8 H8C 0.9800
C3 H3 0.9500
C3 C4 1.370(6)
C4 H4 0.9500
C9 H9A 0.9800
C9 H9B 0.9800
C9 H9C 0.9800

loop_
_geom_torsion_atom_site_label_1
_geom_torsion_atom_site_label_2
_geom_torsion_atom_site_label_3
_geom_torsion_atom_site_label_4
_geom_torsion
Ru1 O2 C12 O3 -0.8(4)
Ru1 O2 C12 C13 176.54(15)
Ru1 N1 C1 C2 -0.2(3)
Ru1 N1 C1 C8 -178.9(2)
F3 C13 C12 O2 155.7(2)
F3 C13 C12 O3 -26.5(3)
O1 N1 C1 C2 -177.8(2)
O1 N1 C1 C8 3.5(4)
F1 C13 C12 O2 -85.8(3)
F1 C13 C12 O3 91.9(3)
F2 C13 C12 O2 33.8(3)
F2 C13 C12 O3 -148.5(3)
N1 C1 C2 C7 1.0(3)
N1 C1 C2 C3 -179.4(2)
C1 C2 C7 Ru1 -1.3(3)
C1 C2 C7 C6 -178.4(2)
C1 C2 C3 C4 177.9(3)
C6 C5 C4 C3 0.8(5)
C5 C6 C7 Ru1 -176.7(2)
C5 C6 C7 C2 -0.2(4)
C2 C3 C4 C5 1.0(5)
C8 C1 C2 C7 179.7(3)
C8 C1 C2 C3 -0.7(4)
C7 C6 C5 C4 -1.2(5)
C7 C2 C3 C4 -2.5(4)
C3 C2 C7 Ru1 179.1(2)
C3 C2 C7 C6 2.0(4)
C9 O1 N1 Ru1 81.0(3)
C9 O1 N1 C1 -101.6(3)
